data_2212736
loop_
_publ_author_name
'Li, Feng-Yu'
'Wang, Shu-Tao'
'Zhuang, Jun-Peng'
'Jiang, Lei'
'Song, Yan-Lin'

_publ_section_title
<i>c</i>-2,<i>t</i>-4-Bis(2-benzoxazol-2-yl)-<i>r</i>-1,<i>t</i>-3-bis[4-(dimethylamino)phenyl]cyclobutane
_journal_coeditor_code XU2195
_journal_issue 3
_journal_name_full 'Acta Crystallographica Section E'
_journal_page_first o1171
_journal_page_last o1172
_journal_paper_doi 10.1107/S1600536807004813
_journal_volume 63
_journal_year 2007
_chemical_formula_iupac 'C34 H32 N4 O2'
_chemical_formula_moiety 'C34 H32 N4 O2'
_chemical_formula_sum 'C34 H32 N4 O2'
_chemical_formula_weight 528.64
_chemical_melting_point 548.0(10)
_chemical_name_systematic r-1,c-2,t-3,t-4-1,3-bis(N,N-dimethyl-4-benzenamino)-2,4-bis-(2-benzooxzolyl)cyclobutane
_space_group_IT_number 15
_symmetry_cell_setting monoclinic
_symmetry_space_group_name_Hall '-C 2yc'
_symmetry_space_group_name_H-M 'C 1 2/c 1'
_atom_sites_solution_hydrogens geom
_atom_sites_solution_primary direct
_atom_sites_solution_secondary difmap
_audit_creation_method SHELXL97
_cell_angle_alpha 90.00
_cell_angle_beta 108.46(3)
_cell_angle_gamma 90.00
_cell_formula_units_Z 4
_cell_length_a 24.441(5)
_cell_length_b 6.0694(12)
_cell_length_c 20.101(4)
_cell_measurement_reflns_used 12682
_cell_measurement_temperature 293(2)
_cell_measurement_theta_max 25.0
_cell_measurement_theta_min 2.3
_cell_volume 2828.4(11)
_computing_cell_refinement RAPID-AUTO
_computing_data_collection 'RAPID-AUTO (Rigaku, 1998)'
_computing_data_reduction 'CrystalStructure (Rigaku/MSC, 2002)'
_computing_molecular_graphics 'SHELXTL (Bruker, 2002)'
_computing_publication_material SHELXTL
_computing_structure_refinement 'SHELXL97 (Sheldrick, 1997)'
_computing_structure_solution 'SHELXS97 (Sheldrick, 1997)'
_diffrn_ambient_temperature 293(2)
_diffrn_measured_fraction_theta_full 1.00
_diffrn_measured_fraction_theta_max 1.00
_diffrn_measurement_device_type 'Rigaku R-AXIS RAPID image-plate'
_diffrn_measurement_method \w
_diffrn_radiation_monochromator graphite
_diffrn_radiation_source 'fine-focus sealed tube'
_diffrn_radiation_type MoK\a
_diffrn_radiation_wavelength 0.71073
_diffrn_reflns_av_R_equivalents 0.037
_diffrn_reflns_av_sigmaI/netI 0.040
_diffrn_reflns_limit_h_max 28
_diffrn_reflns_limit_h_min -28
_diffrn_reflns_limit_k_max 7
_diffrn_reflns_limit_k_min -7
_diffrn_reflns_limit_l_max 22
_diffrn_reflns_limit_l_min -23
_diffrn_reflns_number 12682
_diffrn_reflns_theta_full 25.0
_diffrn_reflns_theta_max 25.0
_diffrn_reflns_theta_min 1.7
_diffrn_standards_number 0
_exptl_absorpt_coefficient_mu 0.078
_exptl_absorpt_correction_type none
_exptl_crystal_colour colourless
_exptl_crystal_density_diffrn 1.241
_exptl_crystal_density_method 'not measured'
_exptl_crystal_description platelet
_exptl_crystal_F_000 1120
_exptl_crystal_size_max 0.44
_exptl_crystal_size_mid 0.35
_exptl_crystal_size_min 0.21
_refine_diff_density_max 0.32
_refine_diff_density_min -0.41
_refine_ls_extinction_method none
_refine_ls_goodness_of_fit_ref 1.022
_refine_ls_hydrogen_treatment constr
_refine_ls_matrix_type full
_refine_ls_number_parameters 183
_refine_ls_number_reflns 2476
_refine_ls_number_restraints 18
_refine_ls_restrained_S_all 1.024
_refine_ls_R_factor_all 0.1010
_refine_ls_R_factor_gt 0.0641
_refine_ls_shift/su_max 0.000
_refine_ls_shift/su_mean 0.000
_refine_ls_structure_factor_coef Fsqd
_refine_ls_weighting_details 'calc w = 1/[\s^2^(Fo^2^)+(0.1378P)^2^] where P=(Fo^2^+2Fc^2^)/3'
_refine_ls_weighting_scheme calc
_refine_ls_wR_factor_gt 0.1919
_refine_ls_wR_factor_ref 0.2179
_reflns_number_gt 1549
_reflns_number_total 2476
_reflns_threshold_expression I>2\s(I)
_cod_data_source_file xu2195.cif
_cod_data_source_block I
_cod_depositor_comments
;
The following automatic conversions were performed:
'_symmetry_cell_setting' value 'Monoclinic' changed to 'monoclinic'
according to '/home/saulius/struct/CIF-dictionaries/cif_core.dic'
dictionary named 'cif_core.dic' version 2.4.1 from 2010-06-29.

Automatic conversion script
Id: cif_fix_enum 1527 2010-12-29 10:47:43Z saulius 

The following automatic conversions were performed:

'_symmetry_cell_setting' value 'Monoclinic' changed to 'monoclinic'
according to /home/saulius/struct/CIF-dictionaries/cif_core.dic
dictionary named 'cif_core.dic' version 2.4.1 from 2010-06-29.

Automatic conversion script
Id: cif_fix_values 1715 2011-07-08 13:25:40Z adriana 
;
_cod_original_cell_volume 2828.4(10)
_cod_original_sg_symbol_H-M 'C 2/c'
_cod_database_code 2212736
_cod_database_fobs_code 2212736

loop_
_symmetry_equiv_pos_as_xyz
'x, y, z'
'-x, y, -z+1/2'
'x+1/2, y+1/2, z'
'-x+1/2, y+1/2, -z+1/2'
'-x, -y, -z'
'x, -y, z-1/2'
'-x+1/2, -y+1/2, -z'
'x+1/2, -y+1/2, z-1/2'

loop_
_atom_site_type_symbol
_atom_site_label
_atom_site_fract_x
_atom_site_fract_y
_atom_site_fract_z
_atom_site_U_iso_or_equiv
_atom_site_adp_type
_atom_site_calc_flag
_atom_site_refinement_flags
_atom_site_occupancy
N N1 0.12010(11) 0.8052(4) 0.42964(14) 0.0633(7) Uani d . 1
O O1 0.14612(9) 1.1341(4) 0.47938(11) 0.0674(6) Uani d . 1
N N2 0.36330(13) 0.8422(5) 0.24634(14) 0.0779(9) Uani d . 1
C C1 0.08670(12) 1.1275(5) 0.45478(15) 0.0571(8) Uani d . 1
C C2 0.04860(16) 1.2903(7) 0.4566(2) 0.0839(11) Uani d . 1
H H2A 0.0606 1.4271 0.4768 0.101 Uiso calc R 1
C C3 -0.00897(17) 1.2375(8) 0.4265(2) 0.0902(12) Uani d . 1
H H3A -0.0367 1.3419 0.4268 0.108 Uiso calc R 1
C C4 -0.02618(16) 1.0406(8) 0.3967(2) 0.0902(12) Uani d . 1
H H4A -0.0655 1.0124 0.3775 0.108 Uiso calc R 1
C C5 0.01267(15) 0.8786(7) 0.3937(2) 0.0877(11) Uani d . 1
H H5A 0.0006 0.7439 0.3720 0.105 Uiso calc R 1
C C6 0.07010(13) 0.9273(5) 0.42462(15) 0.0598(8) Uani d . 1
C C7 0.16147(12) 0.9337(5) 0.46173(14) 0.0547(7) Uani d . 1
C C8 0.22512(12) 0.8992(5) 0.48027(14) 0.0580(8) Uani d . 1
H H8A 0.2444 1.0338 0.4724 0.070 Uiso calc R 1
C C9 0.24309(12) 0.7011(5) 0.44503(14) 0.0560(8) Uani d . 1
H H9A 0.2090 0.6119 0.4217 0.067 Uiso calc R 1
C C10 0.27671(11) 0.7423(5) 0.39464(14) 0.0537(7) Uani d U 1
C C11 0.27387(14) 0.5949(6) 0.34313(17) 0.0664(9) Uani d . 1
H H11A 0.2516 0.4687 0.3399 0.080 Uiso calc R 1
C C12 0.30281(14) 0.6255(5) 0.29555(17) 0.0675(9) Uani d . 1
H H12A 0.3000 0.5182 0.2616 0.081 Uiso calc R 1
C C13 0.33623(12) 0.8109(5) 0.29618(13) 0.0528(7) Uani d . 1
C C14 0.34013(13) 0.9618(5) 0.34893(16) 0.0645(8) Uani d . 1
H H14A 0.3627 1.0873 0.3523 0.077 Uiso calc R 1
C C15 0.31056(13) 0.9282(6) 0.39711(15) 0.0666(9) Uani d U 1
H H15A 0.3136 1.0330 0.4318 0.080 Uiso calc R 1
C C16 0.3976(2) 1.0327(8) 0.2478(2) 0.1156(17) Uani d . 1
H H16A 0.3761 1.1620 0.2517 0.173 Uiso calc R 1
H H16B 0.4076 1.0401 0.2054 0.173 Uiso calc R 1
H H16C 0.4321 1.0247 0.2874 0.173 Uiso calc R 1
C C17 0.3640(2) 0.6713(8) 0.1978(2) 0.1190(17) Uani d . 1
H H17A 0.3259 0.6117 0.1783 0.179 Uiso calc R 1
H H17B 0.3899 0.5568 0.2217 0.179 Uiso calc R 1
H H17C 0.3767 0.7304 0.1609 0.179 Uiso calc R 1

loop_
_atom_site_aniso_label
_atom_site_aniso_U_11
_atom_site_aniso_U_22
_atom_site_aniso_U_33
_atom_site_aniso_U_12
_atom_site_aniso_U_13
_atom_site_aniso_U_23
N1 0.0584(16) 0.0588(15) 0.0689(15) 0.0188(13) 0.0146(13) 0.0009(13)
O1 0.0541(13) 0.0771(14) 0.0686(13) 0.0112(11) 0.0159(10) -0.0074(11)
N2 0.0839(19) 0.097(2) 0.0650(16) -0.0009(17) 0.0405(15) -0.0067(15)
C1 0.0479(17) 0.074(2) 0.0506(16) 0.0117(15) 0.0171(13) 0.0014(15)
C2 0.075(2) 0.088(3) 0.088(2) 0.025(2) 0.024(2) -0.012(2)
C3 0.065(2) 0.114(3) 0.095(3) 0.041(2) 0.031(2) 0.014(3)
C4 0.0455(19) 0.117(3) 0.102(3) 0.012(2) 0.0138(19) 0.022(3)
C5 0.052(2) 0.090(3) 0.107(3) 0.0029(19) 0.0065(19) 0.004(2)
C6 0.0522(18) 0.070(2) 0.0568(17) 0.0109(16) 0.0171(14) 0.0099(16)
C7 0.0494(17) 0.0718(19) 0.0456(15) 0.0140(16) 0.0187(13) 0.0099(15)
C8 0.0575(18) 0.0590(16) 0.0585(17) 0.0032(14) 0.0200(14) -0.0032(14)
C9 0.0506(16) 0.0630(18) 0.0513(15) -0.0011(14) 0.0116(13) -0.0087(14)
C10 0.0409(14) 0.0688(18) 0.0465(14) 0.0040(14) 0.0070(11) -0.0022(14)
C11 0.067(2) 0.0685(19) 0.0654(19) -0.0003(16) 0.0230(16) -0.0077(17)
C12 0.070(2) 0.073(2) 0.0643(18) 0.0007(17) 0.0280(16) -0.0183(16)
C13 0.0476(15) 0.0653(18) 0.0449(15) 0.0118(14) 0.0141(12) -0.0010(14)
C14 0.0579(19) 0.072(2) 0.0640(18) -0.0064(16) 0.0204(15) -0.0140(17)
C15 0.0614(19) 0.086(2) 0.0489(15) 0.0082(17) 0.0133(13) -0.0220(16)
C16 0.140(4) 0.129(4) 0.100(3) -0.037(3) 0.070(3) -0.002(3)
C17 0.165(5) 0.124(4) 0.101(3) -0.007(3) 0.089(3) -0.033(3)

loop_
_atom_type_symbol
_atom_type_description
_atom_type_scat_dispersion_real
_atom_type_scat_dispersion_imag
_atom_type_scat_source
C C 0.0033 0.0016 'International Tables Vol C Tables 4.2.6.8 and 6.1.1.4'
H H 0.0000 0.0000 'International Tables Vol C Tables 4.2.6.8 and 6.1.1.4'
N N 0.0061 0.0033 'International Tables Vol C Tables 4.2.6.8 and 6.1.1.4'
O O 0.0106 0.0060 'International Tables Vol C Tables 4.2.6.8 and 6.1.1.4'

loop_
_geom_angle_atom_site_label_1
_geom_angle_atom_site_label_2
_geom_angle_atom_site_label_3
_geom_angle_site_symmetry_1
_geom_angle_site_symmetry_3
_geom_angle
C7 N1 C6 . . 104.2(3)
C7 O1 C1 . . 103.2(2)
C13 N2 C16 . . 120.8(3)
C13 N2 C17 . . 120.6(3)
C16 N2 C17 . . 118.1(3)
C6 C1 C2 . . 123.2(3)
C6 C1 O1 . . 108.5(2)
C2 C1 O1 . . 128.2(3)
C1 C2 C3 . . 115.4(4)
C1 C2 H2A . . 122.3
C3 C2 H2A . . 122.3
C4 C3 C2 . . 122.2(3)
C4 C3 H3A . . 118.9
C2 C3 H3A . . 118.9
C3 C4 C5 . . 122.0(4)
C3 C4 H4A . . 119.0
C5 C4 H4A . . 119.0
C6 C5 C4 . . 116.4(4)
C6 C5 H5A . . 121.8
C4 C5 H5A . . 121.8
C1 C6 C5 . . 120.7(3)
C1 C6 N1 . . 108.0(3)
C5 C6 N1 . . 131.3(3)
N1 C7 O1 . . 116.1(2)
N1 C7 C8 . . 129.4(3)
O1 C7 C8 . . 114.4(3)
C7 C8 C9 . . 115.0(3)
C7 C8 C9 . 7_566 116.8(2)
C9 C8 C9 . 7_566 90.6(2)
C7 C8 H8A . . 111.0
C9 C8 H8A . . 111.0
C9 C8 H8A 7_566 . 111.0
C10 C9 C8 . . 118.4(3)
C10 C9 C8 . 7_566 119.5(2)
C8 C9 C8 . 7_566 89.4(2)
C10 C9 H9A . . 109.3
C8 C9 H9A . . 109.3
C8 C9 H9A 7_566 . 109.3
C11 C10 C15 . . 116.7(3)
C11 C10 C9 . . 119.7(3)
C15 C10 C9 . . 123.6(3)
C10 C11 C12 . . 122.1(3)
C10 C11 H11A . . 119.0
C12 C11 H11A . . 119.0
C11 C12 C13 . . 122.4(3)
C11 C12 H12A . . 118.8
C13 C12 H12A . . 118.8
N2 C13 C14 . . 122.3(3)
N2 C13 C12 . . 121.4(3)
C14 C13 C12 . . 116.2(3)
C13 C14 C15 . . 120.7(3)
C13 C14 H14A . . 119.6
C15 C14 H14A . . 119.6
C10 C15 C14 . . 121.8(3)
C10 C15 H15A . . 119.1
C14 C15 H15A . . 119.1
N2 C16 H16A . . 109.5
N2 C16 H16B . . 109.5
H16A C16 H16B . . 109.5
N2 C16 H16C . . 109.5
H16A C16 H16C . . 109.5
H16B C16 H16C . . 109.5
N2 C17 H17A . . 109.5
N2 C17 H17B . . 109.5
H17A C17 H17B . . 109.5
N2 C17 H17C . . 109.5
H17A C17 H17C . . 109.5
H17B C17 H17C . . 109.5

loop_
_geom_bond_atom_site_label_1
_geom_bond_atom_site_label_2
_geom_bond_site_symmetry_2
_geom_bond_distance
N1 C7 . 1.278(4)
N1 C6 . 1.405(4)
O1 C7 . 1.353(4)
O1 C1 . 1.379(4)
N2 C13 . 1.378(4)
N2 C16 . 1.423(5)
N2 C17 . 1.428(5)
C1 C6 . 1.361(4)
C1 C2 . 1.366(4)
C2 C3 . 1.382(6)
C2 H2A . 0.9300
C3 C4 . 1.343(6)
C3 H3A . 0.9300
C4 C5 . 1.381(5)
C4 H4A . 0.9300
C5 C6 . 1.375(5)
C5 H5A . 0.9300
C7 C8 . 1.495(4)
C8 C9 . 1.529(4)
C8 C9 7_566 1.578(4)
C8 H8A . 0.9800
C9 C10 . 1.514(4)
C9 C8 7_566 1.578(4)
C9 H9A . 0.9800
C10 C11 . 1.354(4)
C10 C15 . 1.390(4)
C11 C12 . 1.370(4)
C11 H11A . 0.9300
C12 C13 . 1.388(4)
C12 H12A . 0.9300
C13 C14 . 1.382(4)
C14 C15 . 1.395(4)
C14 H14A . 0.9300
C15 H15A . 0.9300
C16 H16A . 0.9600
C16 H16B . 0.9600
C16 H16C . 0.9600
C17 H17A . 0.9600
C17 H17B . 0.9600
C17 H17C . 0.9600

loop_
_geom_torsion_atom_site_label_1
_geom_torsion_atom_site_label_2
_geom_torsion_atom_site_label_3
_geom_torsion_atom_site_label_4
_geom_torsion_site_symmetry_1
_geom_torsion_site_symmetry_4
_geom_torsion
C7 O1 C1 C6 . . 0.2(3)
C7 O1 C1 C2 . . -177.8(3)
C6 C1 C2 C3 . . 1.0(5)
O1 C1 C2 C3 . . 178.8(3)
C1 C2 C3 C4 . . -0.7(6)
C2 C3 C4 C5 . . -0.7(6)
C3 C4 C5 C6 . . 1.7(6)
C2 C1 C6 C5 . . 0.1(5)
O1 C1 C6 C5 . . -178.1(3)
C2 C1 C6 N1 . . 177.6(3)
O1 C1 C6 N1 . . -0.6(3)
C4 C5 C6 C1 . . -1.4(5)
C4 C5 C6 N1 . . -178.3(3)
C7 N1 C6 C1 . . 0.7(3)
C7 N1 C6 C5 . . 177.8(3)
C6 N1 C7 O1 . . -0.6(3)
C6 N1 C7 C8 . . -177.6(3)
C1 O1 C7 N1 . . 0.2(3)
C1 O1 C7 C8 . . 177.7(2)
N1 C7 C8 C9 . . 11.8(4)
O1 C7 C8 C9 . . -165.3(2)
N1 C7 C8 C9 . 7_566 -92.6(3)
O1 C7 C8 C9 . 7_566 90.3(3)
C7 C8 C9 C10 . . 116.2(3)
C9 C8 C9 C10 7_566 . -123.7(3)
C7 C8 C9 C8 . 7_566 -120.2(3)
C9 C8 C9 C8 7_566 7_566 0.0
C8 C9 C10 C11 . . -153.9(3)
C8 C9 C10 C11 7_566 . 99.1(3)
C8 C9 C10 C15 . . 25.1(4)
C8 C9 C10 C15 7_566 . -81.9(4)
C15 C10 C11 C12 . . 0.1(5)
C9 C10 C11 C12 . . 179.1(3)
C10 C11 C12 C13 . . -1.0(5)
C16 N2 C13 C14 . . 0.9(5)
C17 N2 C13 C14 . . 172.5(4)
C16 N2 C13 C12 . . -179.8(4)
C17 N2 C13 C12 . . -8.2(5)
C11 C12 C13 N2 . . -177.6(3)
C11 C12 C13 C14 . . 1.7(5)
N2 C13 C14 C15 . . 177.8(3)
C12 C13 C14 C15 . . -1.5(4)
C11 C10 C15 C14 . . 0.1(5)
C9 C10 C15 C14 . . -178.9(3)
C13 C14 C15 C10 . . 0.7(5)
